data_4113665
loop_
_publ_author_name
'Manabu Hatano'
'Koichi Mikami'

_publ_section_title
;
 Highly Enantioselective Quinoline Synthesis via Ene-type Cyclization of
 1,7-Enynes Catalyzed by a Cationic BINAP-Palladium(II) Complex
;
_journal_name_full 'Journal of the American Chemical Society'
_journal_page_first 4704
_journal_page_last 4705
_journal_paper_doi 10.1021/ja0292748
_journal_volume 125
_journal_year 2003
_chemical_formula_sum 'C23 H23 N O5 S'
_chemical_formula_weight 425.48
_chemical_name_systematic
;
manuscript number (JA0292748)  
[1-(Toluene-4-sulfonyl)-2,3-dihydro-1H-quinolin-[spiro
-4'-(3',4'-dihydro-2H-pyran)]-acetic acid methyl ester    
;
_space_group_IT_number 2
_symmetry_cell_setting triclinic
_symmetry_space_group_name_Hall '-P 1'
_symmetry_space_group_name_H-M 'P -1'
_atom_sites_solution_hydrogens geom
_atom_sites_solution_primary direct
_atom_sites_solution_secondary difmap
_audit_creation_method SHELXL-97
_cell_angle_alpha 99.563(3)
_cell_angle_beta 89.5260(10)
_cell_angle_gamma 73.718(4)
_cell_formula_units_Z 2
_cell_length_a 8.7188(5)
_cell_length_b 14.5607(7)
_cell_length_c 8.5946(5)
_cell_measurement_temperature 233(2)
_cell_volume 1031.05(10)
_computing_structure_refinement 'SHELXL-97 (Sheldrick, 1997)'
_computing_structure_solution 'SHELXS-97 (Sheldrick, 1990)'
_diffrn_ambient_temperature 233(2)
_diffrn_measured_fraction_theta_full 0.896
_diffrn_measured_fraction_theta_max 0.896
_diffrn_radiation_monochromator graphite
_diffrn_radiation_source 'fine-focus sealed tube'
_diffrn_radiation_type MoK\a
_diffrn_radiation_wavelength 0.71069
_diffrn_reflns_av_R_equivalents 0.0000
_diffrn_reflns_av_sigmaI/netI 0.0231
_diffrn_reflns_limit_h_max 11
_diffrn_reflns_limit_h_min 0
_diffrn_reflns_limit_k_max 18
_diffrn_reflns_limit_k_min -16
_diffrn_reflns_limit_l_max 11
_diffrn_reflns_limit_l_min -11
_diffrn_reflns_number 4233
_diffrn_reflns_theta_full 27.48
_diffrn_reflns_theta_max 27.48
_diffrn_reflns_theta_min 1.48
_exptl_absorpt_coefficient_mu 0.193
_exptl_crystal_density_diffrn 1.371
_exptl_crystal_F_000 448
_refine_diff_density_max 0.387
_refine_diff_density_min -0.716
_refine_diff_density_rms 0.084
_refine_ls_extinction_method none
_refine_ls_goodness_of_fit_ref 1.827
_refine_ls_hydrogen_treatment mixed
_refine_ls_matrix_type full
_refine_ls_number_parameters 271
_refine_ls_number_reflns 4233
_refine_ls_number_restraints 0
_refine_ls_restrained_S_all 1.827
_refine_ls_R_factor_all 0.0697
_refine_ls_R_factor_gt 0.0647
_refine_ls_shift/su_max 0.000
_refine_ls_shift/su_mean 0.000
_refine_ls_structure_factor_coef Fsqd
_refine_ls_weighting_details 'calc w=1/[\s^2^(Fo^2^)+(0.0794P)^2^+0.0000P] where P=(Fo^2^+2Fc^2^)/3'
_refine_ls_weighting_scheme calc
_refine_ls_wR_factor_gt 0.1817
_refine_ls_wR_factor_ref 0.1838
_reflns_number_gt 3996
_reflns_number_total 4233
_reflns_threshold_expression >2sigma(I)
_cod_data_source_file ja0292748si20030313_015726.cif
_cod_data_source_block aaa
_cod_database_code 4113665

loop_
_symmetry_equiv_pos_as_xyz
'x, y, z'
'-x, -y, -z'

loop_
_atom_site_label
_atom_site_type_symbol
_atom_site_fract_x
_atom_site_fract_y
_atom_site_fract_z
_atom_site_U_iso_or_equiv
_atom_site_adp_type
_atom_site_occupancy
_atom_site_symmetry_multiplicity
_atom_site_calc_flag
_atom_site_refinement_flags
S1 S 0.76610(6) 0.22117(4) 0.38479(6) 0.03045(19) Uani 1 1 d .
O1 O 0.8794(2) 0.27394(13) 0.36780(19) 0.0434(4) Uani 1 1 d .
O2 O 0.7365(2) 0.15668(12) 0.25209(17) 0.0401(4) Uani 1 1 d .
O3 O 0.6891(3) -0.08698(15) 0.8748(3) 0.0608(6) Uani 1 1 d .
O4 O 0.34045(19) 0.35200(12) 1.0233(2) 0.0440(4) Uani 1 1 d .
O5 O 0.5839(2) 0.37182(13) 1.0346(2) 0.0462(5) Uani 1 1 d .
N1 N 0.8278(2) 0.15420(12) 0.52176(19) 0.0270(4) Uani 1 1 d .
C1 C 0.7270(3) 0.08907(16) 0.5439(2) 0.0325(5) Uani 1 1 d .
H1A H 0.7754 0.0253 0.4784 0.039 Uiso 1 1 calc R
H1B H 0.6211 0.1158 0.5053 0.039 Uiso 1 1 calc R
C2 C 0.7052(2) 0.07493(14) 0.7148(2) 0.0253(4) Uani 1 1 d .
C3 C 0.6811(2) 0.17413(14) 0.8201(2) 0.0228(4) Uani 1 1 d .
C4 C 0.8990(2) 0.24305(15) 0.9377(2) 0.0287(4) Uani 1 1 d .
H4 H 0.8515 0.2522 1.0397 0.034 Uiso 1 1 calc R
C5 C 1.0423(3) 0.26303(16) 0.9183(3) 0.0344(5) Uani 1 1 d .
H5 H 1.0914 0.2863 1.0072 0.041 Uiso 1 1 calc R
C6 C 1.1152(3) 0.24912(18) 0.7686(3) 0.0374(5) Uani 1 1 d .
H6 H 1.2119 0.2645 0.7566 0.045 Uiso 1 1 calc R
C7 C 1.0463(3) 0.21282(16) 0.6375(3) 0.0336(5) Uani 1 1 d .
H7 H 1.0975 0.2013 0.5365 0.040 Uiso 1 1 calc R
C8 C 0.8998(2) 0.19320(15) 0.6557(2) 0.0262(4) Uani 1 1 d .
C9 C 0.8234(2) 0.20904(14) 0.8062(2) 0.0235(4) Uani 1 1 d .
C10 C 0.5813(3) 0.30332(16) 0.4626(2) 0.0321(5) Uani 1 1 d .
C11 C 0.5808(3) 0.37758(18) 0.5857(3) 0.0395(5) Uani 1 1 d .
H11 H 0.6777 0.3867 0.6221 0.047 Uiso 1 1 calc R
C12 C 0.4360(3) 0.43852(18) 0.6552(3) 0.0439(6) Uani 1 1 d .
H12 H 0.4355 0.4891 0.7390 0.053 Uiso 1 1 calc R
C13 C 0.2924(3) 0.42622(18) 0.6034(3) 0.0434(6) Uani 1 1 d .
C14 C 0.2956(3) 0.35175(19) 0.4777(3) 0.0456(6) Uani 1 1 d .
H14 H 0.1986 0.3432 0.4402 0.055 Uiso 1 1 calc R
C15 C 0.4392(3) 0.29000(18) 0.4068(3) 0.0394(5) Uani 1 1 d .
H15 H 0.4401 0.2398 0.3221 0.047 Uiso 1 1 calc R
C16 C 0.1355(4) 0.4917(3) 0.6831(4) 0.0667(9) Uani 1 1 d .
H16A H 0.1564 0.5391 0.7674 0.100 Uiso 1 1 calc R
H16B H 0.0776 0.4530 0.7268 0.100 Uiso 1 1 calc R
H16C H 0.0719 0.5251 0.6063 0.100 Uiso 1 1 calc R
C17 C 0.5650(3) 0.03368(16) 0.7220(3) 0.0341(5) Uani 1 1 d .
H17 H 0.4724 0.0610 0.6712 0.041 Uiso 1 1 calc R
C18 C 0.5665(3) -0.03936(19) 0.7968(3) 0.0471(6) Uani 1 1 d .
H18 H 0.4734 -0.0598 0.7953 0.057 Uiso 1 1 calc R
C19 C 0.8106(4) -0.0385(2) 0.9039(4) 0.0544(7) Uani 1 1 d .
H19A H 0.9070 -0.0838 0.9346 0.065 Uiso 1 1 calc R
H19B H 0.7735 0.0160 0.9920 0.065 Uiso 1 1 calc R
C20 C 0.8520(3) -0.00104(16) 0.7605(3) 0.0337(5) Uani 1 1 d .
H20A H 0.8886 -0.0553 0.6718 0.040 Uiso 1 1 calc R
H20B H 0.9393 0.0285 0.7830 0.040 Uiso 1 1 calc R
C21 C 0.5452(2) 0.21952(15) 0.9071(2) 0.0273(4) Uani 1 1 d .
H21 H 0.4715 0.1838 0.9136 0.033 Uiso 1 1 calc R
C22 C 0.4995(2) 0.32066(16) 0.9945(2) 0.0286(4) Uani 1 1 d .
C23 C 0.2768(3) 0.4512(2) 1.1039(4) 0.0504(7) Uani 1 1 d .
H23A H 0.1615 0.4665 1.1195 0.076 Uiso 1 1 calc R
H23B H 0.3030 0.4947 1.0407 0.076 Uiso 1 1 calc R
H23C H 0.3233 0.4590 1.2057 0.076 Uiso 1 1 calc R

loop_
_atom_site_aniso_label
_atom_site_aniso_U_11
_atom_site_aniso_U_22
_atom_site_aniso_U_33
_atom_site_aniso_U_23
_atom_site_aniso_U_13
_atom_site_aniso_U_12
S1 0.0377(3) 0.0345(4) 0.0203(3) 0.0033(2) 0.00246(19) -0.0131(2)
O1 0.0493(10) 0.0537(12) 0.0360(9) 0.0138(8) 0.0038(7) -0.0258(8)
O2 0.0503(10) 0.0473(11) 0.0208(7) -0.0024(7) 0.0017(6) -0.0156(8)
O3 0.0735(14) 0.0476(13) 0.0753(14) 0.0307(11) -0.0064(11) -0.0284(10)
O4 0.0278(8) 0.0362(10) 0.0591(11) -0.0160(8) 0.0093(7) -0.0090(7)
O5 0.0322(9) 0.0331(10) 0.0673(11) -0.0140(8) 0.0041(8) -0.0130(7)
N1 0.0339(9) 0.0244(9) 0.0223(8) 0.0000(6) 0.0015(6) -0.0099(7)
C1 0.0450(13) 0.0289(12) 0.0280(10) 0.0021(8) -0.0040(9) -0.0193(9)
C2 0.0272(10) 0.0208(11) 0.0277(10) 0.0008(8) -0.0002(7) -0.0085(7)
C3 0.0244(9) 0.0204(10) 0.0234(9) 0.0030(7) -0.0031(7) -0.0068(7)
C4 0.0273(10) 0.0315(12) 0.0285(9) 0.0058(8) -0.0046(8) -0.0097(8)
C5 0.0318(11) 0.0377(13) 0.0372(11) 0.0055(9) -0.0115(9) -0.0157(9)
C6 0.0259(11) 0.0434(14) 0.0483(13) 0.0101(10) -0.0039(9) -0.0175(9)
C7 0.0284(10) 0.0389(13) 0.0340(11) 0.0045(9) 0.0052(8) -0.0117(9)
C8 0.0272(10) 0.0236(11) 0.0276(9) 0.0015(8) -0.0013(8) -0.0087(7)
C9 0.0238(9) 0.0220(11) 0.0256(9) 0.0033(7) -0.0022(7) -0.0086(7)
C10 0.0385(12) 0.0302(12) 0.0278(10) 0.0062(9) -0.0011(8) -0.0094(8)
C11 0.0463(14) 0.0334(14) 0.0364(12) 0.0016(10) -0.0055(10) -0.0101(10)
C12 0.0568(16) 0.0297(14) 0.0390(12) -0.0001(10) -0.0002(11) -0.0061(10)
C13 0.0466(14) 0.0341(14) 0.0458(14) 0.0137(11) 0.0045(11) -0.0017(10)
C14 0.0392(13) 0.0449(16) 0.0532(15) 0.0120(12) -0.0082(11) -0.0109(11)
C15 0.0447(13) 0.0364(14) 0.0372(12) 0.0043(10) -0.0056(10) -0.0130(10)
C16 0.0526(18) 0.0521(19) 0.079(2) 0.0085(16) 0.0125(15) 0.0096(13)
C17 0.0336(11) 0.0325(13) 0.0379(11) -0.0016(9) 0.0001(9) -0.0165(9)
C18 0.0524(15) 0.0380(15) 0.0553(15) -0.0006(12) 0.0083(12) -0.0254(11)
C19 0.0646(19) 0.0441(16) 0.0592(17) 0.0244(13) -0.0128(14) -0.0144(13)
C20 0.0319(11) 0.0261(12) 0.0404(12) 0.0036(9) -0.0005(9) -0.0051(8)
C21 0.0244(10) 0.0265(11) 0.0312(10) 0.0008(8) -0.0009(7) -0.0103(8)
C22 0.0263(10) 0.0276(12) 0.0298(10) -0.0019(8) 0.0015(8) -0.0087(8)
C23 0.0374(13) 0.0398(15) 0.0626(16) -0.0110(12) 0.0140(11) -0.0048(10)

loop_
_atom_type_symbol
_atom_type_description
_atom_type_scat_dispersion_real
_atom_type_scat_dispersion_imag
_atom_type_scat_source
C C 0.0033 0.0016 'International Tables Vol C Tables 4.2.6.8 and 6.1.1.4'
H H 0.0000 0.0000 'International Tables Vol C Tables 4.2.6.8 and 6.1.1.4'
N N 0.0061 0.0033 'International Tables Vol C Tables 4.2.6.8 and 6.1.1.4'
O O 0.0106 0.0060 'International Tables Vol C Tables 4.2.6.8 and 6.1.1.4'
S S 0.1246 0.1234 'International Tables Vol C Tables 4.2.6.8 and 6.1.1.4'

loop_
_geom_angle_atom_site_label_1
_geom_angle_atom_site_label_2
_geom_angle_atom_site_label_3
_geom_angle
O2 S1 O1 119.72(10)
O2 S1 N1 105.91(9)
O1 S1 N1 107.47(10)
O2 S1 C10 108.27(10)
O1 S1 C10 109.32(11)
N1 S1 C10 105.19(9)
C18 O3 C19 113.7(2)
C22 O4 C23 115.94(18)
C8 N1 C1 118.65(15)
C8 N1 S1 118.93(14)
C1 N1 S1 113.49(13)
N1 C1 C2 115.04(16)
C17 C2 C3 114.20(17)
C17 C2 C1 107.13(16)
C3 C2 C1 106.87(16)
C17 C2 C20 106.61(17)
C3 C2 C20 111.07(16)
C1 C2 C20 110.93(18)
C21 C3 C9 127.59(18)
C21 C3 C2 121.70(18)
C9 C3 C2 110.69(16)
C5 C4 C9 120.46(19)
C4 C5 C6 120.64(19)
C7 C6 C5 120.2(2)
C6 C7 C8 119.6(2)
C7 C8 C9 120.59(18)
C7 C8 N1 120.42(18)
C9 C8 N1 118.97(17)
C4 C9 C8 118.44(18)
C4 C9 C3 122.95(18)
C8 C9 C3 117.85(17)
C11 C10 C15 120.8(2)
C11 C10 S1 118.85(18)
C15 C10 S1 120.30(18)
C10 C11 C12 119.4(2)
C13 C12 C11 121.2(2)
C12 C13 C14 118.5(2)
C12 C13 C16 120.5(3)
C14 C13 C16 121.0(3)
C15 C14 C13 121.1(2)
C14 C15 C10 119.0(2)
C18 C17 C2 123.0(2)
C17 C18 O3 126.2(2)
O3 C19 C20 111.9(2)
C19 C20 C2 110.6(2)
C3 C21 C22 126.28(19)
O5 C22 O4 121.9(2)
O5 C22 C21 128.6(2)
O4 C22 C21 109.45(17)

loop_
_geom_bond_atom_site_label_1
_geom_bond_atom_site_label_2
_geom_bond_distance
S1 O2 1.4262(15)
S1 O1 1.4314(17)
S1 N1 1.6505(17)
S1 C10 1.763(2)
O3 C18 1.350(3)
O3 C19 1.431(4)
O4 C22 1.340(3)
O4 C23 1.444(3)
O5 C22 1.201(3)
N1 C8 1.427(2)
N1 C1 1.494(3)
C1 C2 1.534(3)
C2 C17 1.511(3)
C2 C3 1.530(3)
C2 C20 1.541(3)
C3 C21 1.335(3)
C3 C9 1.478(3)
C4 C5 1.374(3)
C4 C9 1.402(3)
C5 C6 1.388(3)
C6 C7 1.379(3)
C7 C8 1.397(3)
C8 C9 1.404(3)
C10 C11 1.380(3)
C10 C15 1.384(3)
C11 C12 1.386(4)
C12 C13 1.380(4)
C13 C14 1.392(4)
C13 C16 1.512(4)
C14 C15 1.387(4)
C17 C18 1.328(4)
C19 C20 1.508(4)
C21 C22 1.480(3)

loop_
_geom_torsion_atom_site_label_1
_geom_torsion_atom_site_label_2
_geom_torsion_atom_site_label_3
_geom_torsion_atom_site_label_4
_geom_torsion
O2 S1 N1 C8 166.50(15)
O1 S1 N1 C8 37.45(18)
C10 S1 N1 C8 -78.97(17)
O2 S1 N1 C1 -46.63(17)
O1 S1 N1 C1 -175.68(14)
C10 S1 N1 C1 67.90(16)
C8 N1 C1 C2 2.9(3)
S1 N1 C1 C2 -144.11(16)
N1 C1 C2 C17 163.48(18)
N1 C1 C2 C3 40.7(2)
N1 C1 C2 C20 -80.5(2)
C17 C2 C3 C21 -1.3(3)
C1 C2 C3 C21 117.0(2)
C20 C2 C3 C21 -121.9(2)
C17 C2 C3 C9 179.94(16)
C1 C2 C3 C9 -61.8(2)
C20 C2 C3 C9 59.3(2)
C9 C4 C5 C6 -0.6(3)
C4 C5 C6 C7 -1.5(4)
C5 C6 C7 C8 2.2(4)
C6 C7 C8 C9 -0.7(3)
C6 C7 C8 N1 -179.0(2)
C1 N1 C8 C7 149.1(2)
S1 N1 C8 C7 -65.7(2)
C1 N1 C8 C9 -29.2(3)
S1 N1 C8 C9 116.00(18)
C5 C4 C9 C8 1.9(3)
C5 C4 C9 C3 171.73(18)
C7 C8 C9 C4 -1.3(3)
N1 C8 C9 C4 177.03(18)
C7 C8 C9 C3 -171.60(17)
N1 C8 C9 C3 6.7(3)
C21 C3 C9 C4 51.3(3)
C2 C3 C9 C4 -129.9(2)
C21 C3 C9 C8 -138.8(2)
C2 C3 C9 C8 39.9(2)
O2 S1 C10 C11 -175.44(17)
O1 S1 C10 C11 -43.5(2)
N1 S1 C10 C11 71.7(2)
O2 S1 C10 C15 8.1(2)
O1 S1 C10 C15 140.12(19)
N1 S1 C10 C15 -104.74(19)
C15 C10 C11 C12 0.9(4)
S1 C10 C11 C12 -175.55(18)
C10 C11 C12 C13 0.0(4)
C11 C12 C13 C14 -0.9(4)
C11 C12 C13 C16 178.5(2)
C12 C13 C14 C15 1.0(4)
C16 C13 C14 C15 -178.4(2)
C13 C14 C15 C10 -0.1(4)
C11 C10 C15 C14 -0.8(4)
S1 C10 C15 C14 175.56(18)
C3 C2 C17 C18 -106.1(3)
C1 C2 C17 C18 135.8(2)
C20 C2 C17 C18 17.0(3)
C2 C17 C18 O3 -0.4(4)
C19 O3 C18 C17 13.8(4)
C18 O3 C19 C20 -44.2(3)
O3 C19 C20 C2 62.2(3)
C17 C2 C20 C19 -45.3(2)
C3 C2 C20 C19 79.7(2)
C1 C2 C20 C19 -161.62(19)
C9 C3 C21 C22 8.0(3)
C2 C3 C21 C22 -170.60(18)
C23 O4 C22 O5 0.6(3)
C23 O4 C22 C21 -178.1(2)
C3 C21 C22 O5 -19.0(4)
C3 C21 C22 O4 159.6(2)
